data_1571649
loop_
_publ_author_name
'Gratious, Saniya'
'Afreen, ?'
'Mahal, Eti'
'Thomas, Jibin'
'Saha, Shubhadeep'
'Nair, Akhil S.'
'Adarsh, K. V.'
'Pathak, Biswarup'
'Mandal, Sukhendu'

_publ_section_title
;
 "Visualizing" the partially reversible conversion of gold nanoclusters
 <i>via</i> the
 Au<sub>23</sub>(S-<i>c</i>-C<sub>6</sub>H<sub>11</sub>)<sub>17</sub>
 intermediate.
;
_journal_issue 25
_journal_name_full 'Chemical science'
_journal_page_first 9823
_journal_page_last 9829
_journal_paper_doi 10.1039/d4sc01225a
_journal_volume 15
_journal_year 2024
_chemical_formula_moiety 'C108 H72 Au25 F18 S18'
_chemical_formula_sum 'C108 H72 Au25 F18 S18'
_chemical_formula_weight 7212.89
_space_group_crystal_system monoclinic
_space_group_IT_number 15
_space_group_name_Hall '-C 2yc'
_space_group_name_H-M_alt 'C 1 2/c 1'
_atom_sites_solution_hydrogens geom
_audit_creation_method SHELXL-2019/1
_audit_update_record
;
2024-04-04 deposited with the CCDC.	2024-05-09 downloaded from the CCDC.
;
_cell_angle_alpha 90
_cell_angle_beta 114.038(2)
_cell_angle_gamma 90
_cell_formula_units_Z 4
_cell_length_a 29.6682(14)
_cell_length_b 17.7115(9)
_cell_length_c 34.7181(18)
_cell_measurement_reflns_used 9231
_cell_measurement_temperature 100(2)
_cell_measurement_theta_max 32.6037
_cell_measurement_theta_min 2.3883
_cell_volume 16661.1(15)
_computing.cell_refinement 'SAINT V8.5.0.27 (Bruker AXS LLC, 2023)'

_computing_data_collection 'Bruker APEX5 v2023.9-0'(Bruker AXS Inc., 2023)'
_computing.data_reduction 'SAINT V8.5.0.27 (Bruker AXS LLC, 2023)'
_computing.molecular_graphics 'shelXle (C.B. Huebschle, rev 1503)'

_computing_publication_material 'APEX5 v2023.9-0 (Bruker AXS Inc., 2023)'
_computing.structure_refinement 'SHELXL-2019/1 (Sheldrick, 2019)'

_computing_structure_solution 'XT, VERSION 2018/2'
_diffrn_ambient_temperature 100(2)
_diffrn_detector CPAD
_diffrn_detector_area_resol_mean 7.39
_diffrn_detector_type 'Bruker PHOTON III C14'
_diffrn_measured_fraction_theta_full 0.998
_diffrn_measured_fraction_theta_max 0.998
_diffrn_measurement.device 'Bruker D8 QUEST'

_diffrn_measurement_device_type 'Four-circle Kappa diffractometer'
_diffrn_measurement_method '\w and \f scans'
_diffrn_radiation_type MoK\a
_diffrn_radiation_wavelength 0.71073
_diffrn_reflns_av_R_equivalents 0.0498
_diffrn_reflns_av_unetI/netI 0.0275
_diffrn_reflns_Laue_measured_fraction_full 0.998
_diffrn_reflns_Laue_measured_fraction_max 0.998
_diffrn_reflns_limit_h_max 32
_diffrn_reflns_limit_h_min -35
_diffrn_reflns_limit_k_max 21
_diffrn_reflns_limit_k_min -21
_diffrn_reflns_limit_l_max 41
_diffrn_reflns_limit_l_min -41
_diffrn_reflns_number 185497
_diffrn_reflns_point_group_measured_fraction_full 0.998
_diffrn_reflns_point_group_measured_fraction_max 0.998
_diffrn_reflns_theta_full 25.026
_diffrn_reflns_theta_max 25.026
_diffrn_reflns_theta_min 2.079
_diffrn_source 'microfocus sealed tube'
_diffrn_source.type 'Incoatec I\mS 3.0'

_exptl_absorpt_coefficient_mu 22.190
_exptl_absorpt_correction_T_max 0.17
_exptl_absorpt_correction_T_min 0.02
_exptl_absorpt_correction_type multi-scan
_exptl_absorpt_process_details
;
Krause, L., Herbst-Irmer, R., Sheldrick, G. M., Stalke, D. (2015).
"Comparison of silver and molybdenum microfocus X-ray sources for
single-crystal structure determination"
J. Appl. Cryst. 48, 3-10.
doi:10.1107/S1600576714022985
;
_exptl_crystal_colour red
_exptl_crystal_density_diffrn 2.876
_exptl_crystal_description block
_exptl_crystal_F_000 12580
_exptl_crystal_size_max 0.288
_exptl_crystal_size_mid 0.225
_exptl_crystal_size_min 0.125
_refine_diff_density_max 3.328
_refine_diff_density_min -2.689
_refine_diff_density_rms 0.351
_refine_ls_extinction_method none
_refine_ls_goodness_of_fit_ref 1.167
_refine_ls_hydrogen_treatment constr
_refine_ls_matrix_type full
_refine_ls_number_parameters 791
_refine_ls_number_reflns 14690
_refine_ls_number_restraints 80
_refine_ls_restrained_S_all 1.165
_refine_ls_R_factor_all 0.0610
_refine_ls_R_factor_gt 0.0598
_refine_ls_shift/su_max 0.001
_refine_ls_shift/su_mean 0.000
_refine_ls_structure_factor_coef Fsqd
_refine_ls_weighting_details 'w=1/[\s^2^(Fo^2^)+(0.0254P)^2^+2154.7229P] where P=(Fo^2^+2Fc^2^)/3'
_refine_ls_weighting_scheme calc
_refine_ls_wR_factor_gt 0.1446
_refine_ls_wR_factor_ref 0.1451
_reflns_Friedel_coverage 0.000
_reflns_number_gt 14179
_reflns_number_total 14690
_reflns_threshold_expression 'I > 2\s(I)'
_cod_data_source_file d4sc01225a2.cif
_cod_data_source_block 0061_260324_sg53a_b_sq
_cod_depositor_comments
;
The following automatic conversions were performed:

data item '_exptl_absorpt_correction_type' value 'Multi-Scan' was
changed to 'multi-scan' in accordance with the
/home/data/users/saulius/crontab/automatic-downloads/rss-feeds/RSC/lib/dictionaries/cif_core.dic
dictionary named 'cif_core.dic' version 2.4.2 last updated on
2011-04-26.

Automatic conversion script
Id: cif_fix_values 8170 2020-07-09 18:12:32Z antanas 

 Adding full bibliography for 1571649.cif.
;
_cod_original_sg_symbol_H-M 'C 2/c'
_cod_database_code 1571649
_shelx_shelxl_version_number 2019/1
_shelx_space_group_comment
;
The symmetry employed for this shelxl refinement is uniquely defined
by the following loop, which should always be used as a source of
symmetry information in preference to the above space-group names.
They are only intended as comments.
;
_shelx_estimated_absorpt_t_min 0.060
_shelx_estimated_absorpt_t_max 0.168

loop_
_space_group_symop_operation_xyz
'x, y, z'
'-x, y, -z+1/2'
'x+1/2, y+1/2, z'
'-x+1/2, y+1/2, -z+1/2'
'-x, -y, -z'
'x, -y, z-1/2'
'-x+1/2, -y+1/2, -z'
'x+1/2, -y+1/2, z-1/2'

loop_
_atom_site_label
_atom_site_type_symbol
_atom_site_fract_x
_atom_site_fract_y
_atom_site_fract_z
_atom_site_U_iso_or_equiv
_atom_site_adp_type
_atom_site_occupancy
_atom_site_site_symmetry_order
_atom_site_calc_flag
_atom_site_refinement_flags_posn
_atom_site_refinement_flags_adp
_atom_site_refinement_flags_occupancy
_atom_site_disorder_assembly
_atom_site_disorder_group
Au1 Au 0.500000 0.500000 0.500000 0.0342(2) Uani 1 2 d S . P A .
Au2A Au 0.57072(3) 0.43481(4) 0.47649(3) 0.03692(19) Uani 0.9810(13) 1 d . U P A 1
Au6A Au 0.53549(3) 0.57503(4) 0.57605(2) 0.03734(19) Uani 0.9810(13) 1 d . U P A 1
Au3C Au 0.64656(3) 0.56493(5) 0.62524(3) 0.0424(2) Uani 0.9810(13) 1 d . U P A 1
Au2B Au 0.5550(15) 0.433(2) 0.4482(16) 0.037(5) Uani 0.0190(13) 1 d . U P A 2
Au6B Au 0.5251(14) 0.635(2) 0.5725(11) 0.035(5) Uani 0.0190(13) 1 d . U P A 2
Au3D Au 0.6158(16) 0.567(2) 0.5960(13) 0.041(5) Uani 0.0190(13) 1 d . U P A 2
Au3 Au 0.47826(3) 0.43162(4) 0.56181(2) 0.03833(18) Uani 1 1 d . . . . .
Au4 Au 0.50739(3) 0.34362(4) 0.50555(2) 0.03827(18) Uani 1 1 d . . . . .
Au5 Au 0.40982(3) 0.42221(4) 0.47370(2) 0.03786(17) Uani 1 1 d . . . . .
Au7 Au 0.58257(3) 0.43529(4) 0.56383(2) 0.03882(18) Uani 1 1 d . . . . .
Au8 Au 0.55323(3) 0.30105(4) 0.60281(3) 0.04115(18) Uani 1 1 d . . . . .
Au9 Au 0.36685(3) 0.44344(5) 0.54358(3) 0.04288(19) Uani 1 1 d . . . . .
Au10 Au 0.46455(3) 0.55600(5) 0.61985(3) 0.04266(19) Uani 1 1 d . . . . .
Au11 Au 0.61493(3) 0.28854(5) 0.53269(3) 0.04299(19) Uani 1 1 d . . . . .
Au13 Au 0.41599(3) 0.27034(4) 0.43186(3) 0.04429(19) Uani 1 1 d . . . . .
S1 S 0.53585(19) 0.6278(3) 0.64015(16) 0.0406(11) Uani 1 1 d . . . . .
S2 S 0.49012(19) 0.3477(3) 0.61985(17) 0.0434(11) Uani 1 1 d . . . . .
S3 S 0.65685(19) 0.4351(3) 0.62812(17) 0.0459(12) Uani 1 1 d . . . . .
S4 S 0.33051(19) 0.4012(3) 0.47467(17) 0.0457(12) Uani 1 1 d . . . . .
S5 S 0.62021(19) 0.2432(3) 0.59680(17) 0.0437(11) Uani 1 1 d . . . . .
S6 S 0.3576(2) 0.3066(3) 0.36741(17) 0.0475(12) Uani 1 1 d . . . . .
S7 S 0.39782(19) 0.4826(3) 0.61284(17) 0.0456(12) Uani 1 1 d . . . . .
S8 S 0.6154(2) 0.3259(3) 0.46972(17) 0.0483(12) Uani 1 1 d . . . . .
S9 S 0.47644(19) 0.2177(3) 0.49170(18) 0.0470(12) Uani 1 1 d . . . . .
F1 F 0.2527(6) 0.6609(8) 0.6485(5) 0.074(4) Uani 1 1 d . . . . .
F2 F 0.1633(6) 0.1730(8) 0.3338(6) 0.077(4) Uani 1 1 d . . . . .
F3 F 0.2838(6) 0.0767(7) 0.4652(6) 0.081(5) Uani 1 1 d . . . . .
F4 F 0.3453(6) 0.0995(9) 0.5837(6) 0.088(5) Uani 1 1 d . . . . .
F5 F 0.5966(7) 0.0365(12) 0.4271(7) 0.112(6) Uani 1 1 d . U . . .
F6 F 0.5950(6) -0.0849(9) 0.5859(7) 0.095(5) Uani 1 1 d . U . . .
F7 F 0.8431(6) 0.3735(10) 0.6109(7) 0.095(6) Uani 1 1 d . . . . .
F8 F 0.8196(5) 0.3922(12) 0.4935(5) 0.088(5) Uani 1 1 d . . . . .
F9 F 0.6849(9) 0.4645(15) 0.7834(6) 0.144(10) Uani 1 1 d . . . . .
C1 C 0.6089(6) 0.1461(12) 0.5914(7) 0.042(5) Uani 1 1 d . . . . .
C2 C 0.6372(9) 0.0991(15) 0.5774(9) 0.069(8) Uani 1 1 d . . . . .
H2 H 0.660760 0.123142 0.569425 0.083 Uiso 1 1 calc R U . . .
C3 C 0.6345(9) 0.0274(14) 0.5742(9) 0.065(7) Uani 1 1 d . . . . .
H3A H 0.654893 -0.000957 0.564442 0.077 Uiso 1 1 calc R U . . .
C4 C 0.5981(10) -0.0084(13) 0.5866(11) 0.074(8) Uani 1 1 d . . . . .
C5 C 0.5721(10) 0.0274(15) 0.6035(9) 0.072(8) Uani 1 1 d . . . . .
H5 H 0.552175 0.001592 0.614825 0.087 Uiso 1 1 calc R U . . .
C6 C 0.5757(9) 0.1053(13) 0.6038(9) 0.060(6) Uani 1 1 d . . . . .
H6 H 0.554489 0.133434 0.612867 0.072 Uiso 1 1 calc R U . . .
C7 C 0.5132(8) 0.1646(12) 0.4710(7) 0.049(5) Uani 1 1 d . . . . .
C8 C 0.5281(10) 0.1894(14) 0.4410(8) 0.062(6) Uani 1 1 d . U . . .
H8 H 0.520126 0.239998 0.431731 0.075 Uiso 1 1 calc R U . . .
C9 C 0.5538(15) 0.148(2) 0.4228(13) 0.106(13) Uani 1 1 d . . . . .
H9 H 0.560384 0.164903 0.399605 0.127 Uiso 1 1 calc R U . . .
C10 C 0.5685(12) 0.080(2) 0.4420(13) 0.092(11) Uani 1 1 d . . . . .
C11 C 0.5541(13) 0.0457(18) 0.4717(10) 0.091(11) Uani 1 1 d . . . . .
H11 H 0.562844 -0.004695 0.481240 0.109 Uiso 1 1 calc R U . . .
C12 C 0.5254(13) 0.0924(17) 0.4865(10) 0.094(11) Uani 1 1 d . . . . .
H12 H 0.514700 0.073815 0.507078 0.112 Uiso 1 1 calc R U . . .
C13 C 0.7125(8) 0.4194(16) 0.6196(7) 0.060(6) Uani 1 1 d . . . . .
C14 C 0.7391(9) 0.4779(15) 0.6129(8) 0.062(6) Uani 1 1 d . . . . .
H14 H 0.726777 0.528087 0.609931 0.074 Uiso 1 1 calc R U . . .
C15 C 0.7834(8) 0.4637(16) 0.6107(9) 0.065(7) Uani 1 1 d . . . . .
H15 H 0.801757 0.504245 0.606358 0.079 Uiso 1 1 calc R U . . .
C16 C 0.8017(8) 0.3904(15) 0.6146(10) 0.069(8) Uani 1 1 d . . . . .
C17 C 0.7751(9) 0.3312(19) 0.6199(10) 0.080(9) Uani 1 1 d . . . . .
H17 H 0.786373 0.280797 0.620554 0.096 Uiso 1 1 calc R U . . .
C18 C 0.7311(9) 0.3460(12) 0.6244(8) 0.058(6) Uani 1 1 d . . . . .
H18 H 0.713856 0.305947 0.630698 0.070 Uiso 1 1 calc R U . . .
C19 C 0.6781(8) 0.3468(13) 0.4789(7) 0.049(5) Uani 1 1 d . . . . .
C20 C 0.7032(8) 0.4070(12) 0.5051(6) 0.047(5) Uani 1 1 d . . . . .
H20 H 0.687709 0.435608 0.519506 0.057 Uiso 1 1 calc R U . . .
C21 C 0.7003(8) 0.3032(12) 0.4588(7) 0.046(5) Uani 1 1 d . . . . .
H21 H 0.683350 0.261567 0.441838 0.056 Uiso 1 1 calc R U . . .
C22 C 0.7486(9) 0.3211(16) 0.4636(8) 0.061(6) Uani 1 1 d . . . . .
H22 H 0.764185 0.292646 0.449281 0.073 Uiso 1 1 calc R U . . .
C23 C 0.7726(8) 0.3801(18) 0.4891(9) 0.067(7) Uani 1 1 d . . . . .
C24 C 0.5784(8) 0.5770(14) 0.6825(7) 0.052(5) Uani 1 1 d . . . . .
C25 C 0.5801(11) 0.4932(16) 0.6851(9) 0.071(7) Uani 1 1 d . . . . .
H25 H 0.557823 0.462886 0.662890 0.085 Uiso 1 1 calc R U . . .
C26 C 0.6143(11) 0.4619(15) 0.7200(11) 0.078(9) Uani 1 1 d . . . . .
H26 H 0.613860 0.408889 0.723942 0.093 Uiso 1 1 calc R U . . .
C27 C 0.6487(11) 0.504(2) 0.7493(10) 0.089(10) Uani 1 1 d . . . . .
C28 C 0.6506(14) 0.578(2) 0.7468(12) 0.098(10) Uani 1 1 d . U . . .
H28 H 0.676965 0.605185 0.767647 0.117 Uiso 1 1 calc R U . . .
C29 C 0.6156(11) 0.6159(15) 0.7150(8) 0.072(8) Uani 1 1 d . . . . .
H29 H 0.616208 0.669555 0.714593 0.087 Uiso 1 1 calc R U . . .
C30 C 0.3541(8) 0.5410(10) 0.6203(7) 0.039(4) Uani 1 1 d . . . . .
C31 C 0.3053(7) 0.5159(13) 0.6074(7) 0.049(5) Uani 1 1 d . . . . .
H31 H 0.295311 0.470782 0.591430 0.058 Uiso 1 1 calc R U . . .
C32 C 0.2726(8) 0.5539(11) 0.6171(8) 0.049(5) Uani 1 1 d . . . . .
H32 H 0.239958 0.535342 0.608620 0.059 Uiso 1 1 calc R U . . .
C33 C 0.2862(9) 0.6184(19) 0.6388(8) 0.072(8) Uani 1 1 d . . . . .
C34 C 0.3661(8) 0.6082(13) 0.6433(9) 0.059(6) Uani 1 1 d . . . . .
H34 H 0.398164 0.628941 0.651416 0.071 Uiso 1 1 calc R U . . .
C35 C 0.3547(8) 0.2474(15) 0.4891(8) 0.058(6) Uani 1 1 d . . . . .
H35 H 0.388333 0.262693 0.500366 0.070 Uiso 1 1 calc R U . . .
C36 C 0.3435(9) 0.1734(13) 0.4872(8) 0.057(6) Uani 1 1 d . . . . .
H36 H 0.368631 0.136507 0.498841 0.068 Uiso 1 1 calc R U . . .
C37 C 0.2955(11) 0.1532(17) 0.4684(8) 0.069(7) Uani 1 1 d . . . . .
C38 C 0.2565(9) 0.2031(13) 0.4557(8) 0.053(6) Uani 1 1 d . . . . .
H38 H 0.223340 0.186192 0.446636 0.064 Uiso 1 1 calc R U . . .
C39 C 0.2680(8) 0.2786(12) 0.4569(7) 0.048(5) Uani 1 1 d . . . . .
H39 H 0.241961 0.314346 0.445557 0.058 Uiso 1 1 calc R U . . .
C40 C 0.3162(9) 0.3040(16) 0.4740(7) 0.062(7) Uani 1 1 d . . . . .
C41 C 0.3016(8) 0.2664(11) 0.3621(6) 0.043(5) Uani 1 1 d . . . . .
C42 C 0.2948(9) 0.1899(12) 0.3661(7) 0.051(5) Uani 1 1 d . . . . .
H42 H 0.323318 0.158794 0.376523 0.061 Uiso 1 1 calc R U . . .
C43 C 0.2497(10) 0.1557(13) 0.3560(7) 0.060(6) Uani 1 1 d . . . . .
H43 H 0.246734 0.102747 0.358705 0.072 Uiso 1 1 calc R U . . .
C44 C 0.2089(10) 0.2029(15) 0.3418(9) 0.067(7) Uani 1 1 d . . . . .
C45 C 0.2110(9) 0.2762(15) 0.3383(9) 0.067(7) Uani 1 1 d . . . . .
H45 H 0.181655 0.305462 0.329229 0.080 Uiso 1 1 calc R U . . .
C46 C 0.2560(10) 0.3112(15) 0.3478(9) 0.074(8) Uani 1 1 d . . . . .
H46 H 0.257394 0.364423 0.345067 0.089 Uiso 1 1 calc R U . . .
C47 C 0.4461(10) 0.2713(14) 0.6068(7) 0.060(7) Uani 1 1 d . . . . .
C48 C 0.4536(9) 0.2033(13) 0.5910(8) 0.056(6) Uani 1 1 d . . . . .
H48 H 0.482757 0.196297 0.586383 0.067 Uiso 1 1 calc R U . . .
C49 C 0.4202(12) 0.1454(12) 0.5819(9) 0.072(8) Uani 1 1 d . . . . .
H49 H 0.424330 0.098985 0.570019 0.087 Uiso 1 1 calc R U . . .
C50 C 0.3798(11) 0.1595(17) 0.5914(12) 0.089(10) Uani 1 1 d . . . . .
C51 C 0.3707(10) 0.2218(15) 0.6074(11) 0.082(10) Uani 1 1 d . . . . .
H51 H 0.342704 0.226081 0.614023 0.099 Uiso 1 1 calc R U . . .
C52 C 0.4036(9) 0.2814(15) 0.6144(8) 0.062(7) Uani 1 1 d . . . . .
H52 H 0.397341 0.328573 0.624317 0.075 Uiso 1 1 calc R U . . .
C53 C 0.3342(9) 0.6429(16) 0.6540(8) 0.066(7) Uani 1 1 d . . . . .
H53 H 0.344106 0.685298 0.672265 0.079 Uiso 1 1 calc R U . . .
C54 C 0.7513(9) 0.4245(16) 0.5100(8) 0.062(7) Uani 1 1 d . . . . .
H54 H 0.768721 0.465649 0.527059 0.075 Uiso 1 1 calc R U . . .

loop_
_atom_site_aniso_label
_atom_site_aniso_U_11
_atom_site_aniso_U_22
_atom_site_aniso_U_33
_atom_site_aniso_U_23
_atom_site_aniso_U_13
_atom_site_aniso_U_12
Au1 0.0323(5) 0.0362(5) 0.0366(5) -0.0022(4) 0.0166(4) -0.0018(4)
Au2A 0.0344(4) 0.0392(4) 0.0406(5) -0.0009(3) 0.0188(4) 0.0002(3)
Au6A 0.0361(4) 0.0411(4) 0.0371(4) -0.0035(3) 0.0173(3) -0.0037(3)
Au3C 0.0383(4) 0.0416(4) 0.0448(5) -0.0034(3) 0.0144(4) -0.0022(3)
Au2B 0.036(7) 0.039(8) 0.038(8) 0.004(7) 0.015(6) 0.002(7)
Au6B 0.040(7) 0.039(8) 0.029(7) -0.005(6) 0.017(6) -0.010(6)
Au3D 0.041(7) 0.041(8) 0.039(7) -0.003(7) 0.015(6) -0.001(6)
Au3 0.0388(4) 0.0389(4) 0.0418(4) -0.0005(3) 0.0210(3) -0.0009(3)
Au4 0.0369(4) 0.0360(4) 0.0446(4) -0.0030(3) 0.0193(3) -0.0014(3)
Au5 0.0347(4) 0.0381(4) 0.0436(4) -0.0031(3) 0.0188(3) -0.0038(3)
Au7 0.0360(4) 0.0387(4) 0.0414(4) -0.0006(3) 0.0153(3) -0.0025(3)
Au8 0.0412(4) 0.0391(4) 0.0473(4) 0.0014(3) 0.0224(3) -0.0003(3)
Au9 0.0403(4) 0.0448(4) 0.0494(5) -0.0044(3) 0.0244(4) -0.0033(3)
Au10 0.0421(4) 0.0468(4) 0.0436(4) -0.0028(3) 0.0221(3) -0.0005(3)
Au11 0.0412(4) 0.0418(4) 0.0513(5) 0.0013(3) 0.0243(4) 0.0029(3)
Au13 0.0398(4) 0.0375(4) 0.0544(5) -0.0056(3) 0.0180(4) -0.0018(3)
S1 0.045(3) 0.039(3) 0.043(3) -0.003(2) 0.023(2) 0.000(2)
S2 0.047(3) 0.039(3) 0.052(3) 0.008(2) 0.028(2) 0.003(2)
S3 0.040(3) 0.049(3) 0.046(3) 0.001(2) 0.015(2) -0.003(2)
S4 0.037(3) 0.055(3) 0.049(3) -0.001(2) 0.021(2) -0.004(2)
S5 0.038(3) 0.042(3) 0.053(3) 0.000(2) 0.020(2) 0.001(2)
S6 0.045(3) 0.044(3) 0.048(3) -0.010(2) 0.013(2) -0.008(2)
S7 0.041(3) 0.055(3) 0.049(3) 0.002(2) 0.027(2) 0.000(2)
S8 0.050(3) 0.053(3) 0.046(3) 0.000(2) 0.024(2) 0.013(2)
S9 0.041(3) 0.043(3) 0.057(3) -0.004(2) 0.020(2) -0.001(2)
F1 0.091(11) 0.053(8) 0.098(11) 0.002(8) 0.059(10) 0.013(8)
F2 0.071(10) 0.059(9) 0.119(13) -0.004(9) 0.057(10) -0.019(7)
F3 0.099(12) 0.030(7) 0.114(13) -0.008(7) 0.046(10) -0.029(7)
F4 0.078(11) 0.053(9) 0.146(16) 0.002(9) 0.060(11) -0.015(8)
F5 0.089(11) 0.111(12) 0.151(14) -0.041(11) 0.063(11) 0.000(10)
F6 0.067(9) 0.055(8) 0.142(13) -0.007(9) 0.020(9) -0.007(7)
F7 0.067(10) 0.080(11) 0.157(18) -0.009(11) 0.063(11) -0.008(9)
F8 0.048(8) 0.138(16) 0.085(11) 0.020(11) 0.035(8) 0.013(9)
F9 0.16(2) 0.16(2) 0.061(11) 0.036(13) 0.002(12) 0.081(18)
C1 0.020(8) 0.046(12) 0.053(12) 0.003(9) 0.007(8) -0.004(8)
C2 0.044(13) 0.067(17) 0.089(19) -0.006(14) 0.018(13) 0.034(12)
C3 0.044(13) 0.045(14) 0.09(2) 0.000(13) 0.018(13) 0.016(10)
C4 0.056(15) 0.035(12) 0.14(3) -0.008(14) 0.054(17) -0.013(11)
C5 0.066(16) 0.054(15) 0.10(2) 0.003(14) 0.037(16) -0.037(13)
C6 0.049(13) 0.043(13) 0.095(19) 0.004(12) 0.036(13) 0.003(10)
C7 0.055(13) 0.037(11) 0.048(12) -0.015(9) 0.014(10) 0.022(10)
C8 0.068(10) 0.048(9) 0.075(10) 0.000(8) 0.033(8) -0.007(8)
C9 0.14(3) 0.07(2) 0.15(3) -0.02(2) 0.09(3) -0.04(2)
C10 0.068(19) 0.10(3) 0.13(3) -0.04(2) 0.06(2) -0.014(18)
C11 0.11(2) 0.07(2) 0.08(2) -0.002(16) 0.020(18) 0.053(18)
C12 0.11(3) 0.067(19) 0.08(2) -0.005(15) 0.010(18) 0.041(18)
C13 0.039(12) 0.10(2) 0.041(12) 0.014(12) 0.013(10) -0.001(12)
C14 0.064(15) 0.053(14) 0.069(16) 0.006(12) 0.029(13) 0.001(12)
C15 0.039(12) 0.070(17) 0.10(2) 0.009(15) 0.040(13) 0.010(11)
C16 0.028(11) 0.064(16) 0.12(2) -0.030(15) 0.041(13) -0.013(10)
C17 0.039(13) 0.09(2) 0.10(2) -0.017(17) 0.014(14) -0.022(14)
C18 0.064(15) 0.026(10) 0.087(18) 0.006(11) 0.034(13) -0.007(10)
C19 0.051(12) 0.051(13) 0.042(12) 0.014(10) 0.015(10) -0.007(10)
C20 0.060(13) 0.044(12) 0.041(11) -0.002(9) 0.023(10) 0.025(10)
C21 0.055(13) 0.039(11) 0.050(12) 0.001(9) 0.027(10) -0.006(9)
C22 0.060(15) 0.077(18) 0.057(15) 0.016(13) 0.035(13) 0.008(13)
C23 0.034(12) 0.09(2) 0.070(17) 0.013(15) 0.017(12) 0.007(13)
C24 0.045(12) 0.074(16) 0.038(11) 0.004(11) 0.018(10) -0.002(11)
C25 0.078(18) 0.067(17) 0.066(17) 0.021(14) 0.028(14) -0.012(14)
C26 0.070(18) 0.048(15) 0.13(3) 0.039(16) 0.055(19) 0.021(13)
C27 0.057(17) 0.11(3) 0.066(19) 0.025(18) -0.007(14) 0.011(17)
C28 0.098(13) 0.095(13) 0.093(13) 0.003(9) 0.032(9) 0.005(9)
C29 0.089(19) 0.055(15) 0.053(15) -0.006(12) 0.007(14) 0.028(14)
C30 0.055(12) 0.017(8) 0.056(12) 0.007(8) 0.033(10) 0.010(8)
C31 0.039(11) 0.049(12) 0.071(15) 0.013(11) 0.035(11) 0.002(9)
C32 0.047(12) 0.026(10) 0.081(16) 0.010(10) 0.034(12) 0.008(9)
C33 0.050(14) 0.12(2) 0.060(15) 0.007(15) 0.033(12) 0.028(15)
C34 0.041(12) 0.051(13) 0.098(19) 0.022(13) 0.041(13) 0.019(10)
C35 0.034(11) 0.076(17) 0.070(16) -0.012(13) 0.027(11) -0.003(11)
C36 0.053(14) 0.047(13) 0.074(16) -0.011(11) 0.030(12) 0.004(11)
C37 0.081(19) 0.081(19) 0.055(15) -0.008(13) 0.038(14) -0.014(16)
C38 0.053(13) 0.048(13) 0.075(16) -0.014(11) 0.043(12) -0.032(11)
C39 0.043(11) 0.045(12) 0.055(13) 0.011(10) 0.019(10) -0.004(9)
C40 0.049(13) 0.092(19) 0.049(13) 0.022(12) 0.025(11) -0.025(13)
C41 0.050(12) 0.036(10) 0.041(11) -0.008(8) 0.018(9) 0.004(9)
C42 0.068(15) 0.032(11) 0.058(14) -0.003(9) 0.032(12) -0.012(10)
C43 0.072(16) 0.041(12) 0.055(14) -0.015(10) 0.014(12) -0.017(12)
C44 0.064(16) 0.057(16) 0.081(19) 0.006(13) 0.031(14) -0.005(13)
C45 0.041(12) 0.058(15) 0.11(2) 0.004(14) 0.045(14) -0.007(11)
C46 0.069(17) 0.057(16) 0.09(2) 0.011(14) 0.028(15) -0.034(13)
C47 0.081(17) 0.064(15) 0.058(14) -0.015(11) 0.053(13) -0.041(13)
C48 0.060(14) 0.048(13) 0.079(17) 0.012(12) 0.048(13) 0.002(11)
C49 0.13(2) 0.022(11) 0.10(2) -0.017(12) 0.08(2) -0.016(13)
C50 0.059(17) 0.068(19) 0.16(3) 0.02(2) 0.06(2) 0.015(14)
C51 0.061(16) 0.053(15) 0.16(3) 0.036(17) 0.076(19) 0.027(13)
C52 0.069(16) 0.058(15) 0.082(18) -0.008(13) 0.053(15) -0.013(12)
C53 0.047(13) 0.080(18) 0.065(15) -0.028(13) 0.017(12) 0.024(12)
C54 0.045(13) 0.088(19) 0.057(15) 0.008(13) 0.024(11) -0.002(13)

loop_
_atom_type_symbol
_atom_type_description
_atom_type_scat_dispersion_real
_atom_type_scat_dispersion_imag
_atom_type_scat_source
C C 0.0033 0.0016 'International Tables Vol C Tables 4.2.6.8 and 6.1.1.4'
H H 0.0000 0.0000 'International Tables Vol C Tables 4.2.6.8 and 6.1.1.4'
Au Au -2.0133 8.8022 'International Tables Vol C Tables 4.2.6.8 and 6.1.1.4'
F F 0.0171 0.0103 'International Tables Vol C Tables 4.2.6.8 and 6.1.1.4'
S S 0.1246 0.1234 'International Tables Vol C Tables 4.2.6.8 and 6.1.1.4'

loop_
_geom_angle_atom_site_label_1
_geom_angle_atom_site_label_2
_geom_angle_atom_site_label_3
_geom_angle
_geom_angle_site_symmetry_1
_geom_angle_site_symmetry_3
_geom_angle_publ_flag
Au6A Au1 Au6A 180.00(3) . 5_666 ?
Au6A Au1 Au3 65.50(2) . . ?
Au6A Au1 Au3 114.50(2) 5_666 . ?
Au6A Au1 Au3 114.50(2) . 5_666 ?
Au6A Au1 Au3 65.50(2) 5_666 5_666 ?
Au3 Au1 Au3 180.0 . 5_666 ?
Au6A Au1 Au4 115.21(2) . . ?
Au6A Au1 Au4 64.79(2) 5_666 . ?
Au3 Au1 Au4 62.96(2) . . ?
Au3 Au1 Au4 117.04(2) 5_666 . ?
Au6A Au1 Au4 64.79(2) . 5_666 ?
Au6A Au1 Au4 115.21(2) 5_666 5_666 ?
Au3 Au1 Au4 117.04(2) . 5_666 ?
Au3 Au1 Au4 62.96(2) 5_666 5_666 ?
Au4 Au1 Au4 180.0 . 5_666 ?
Au6A Au1 Au2A 116.14(2) . . ?
Au6A Au1 Au2A 63.86(2) 5_666 . ?
Au3 Au1 Au2A 119.16(2) . . ?
Au3 Au1 Au2A 60.84(2) 5_666 . ?
Au4 Au1 Au2A 63.94(2) . . ?
Au4 Au1 Au2A 116.06(2) 5_666 . ?
Au6A Au1 Au2A 63.86(2) . 5_666 ?
Au6A Au1 Au2A 116.13(2) 5_666 5_666 ?
Au3 Au1 Au2A 60.84(2) . 5_666 ?
Au3 Au1 Au2A 119.16(2) 5_666 5_666 ?
Au4 Au1 Au2A 116.06(2) . 5_666 ?
Au4 Au1 Au2A 63.94(2) 5_666 5_666 ?
Au2A Au1 Au2A 179.999(17) . 5_666 ?
Au6A Au1 Au7 115.59(2) . 5_666 ?
Au6A Au1 Au7 64.41(2) 5_666 5_666 ?
Au3 Au1 Au7 112.94(2) . 5_666 ?
Au3 Au1 Au7 67.06(2) 5_666 5_666 ?
Au4 Au1 Au7 118.87(2) . 5_666 ?
Au4 Au1 Au7 61.13(2) 5_666 5_666 ?
Au2A Au1 Au7 117.28(2) . 5_666 ?
Au2A Au1 Au7 62.72(2) 5_666 5_666 ?
Au6A Au1 Au7 64.41(2) . . ?
Au6A Au1 Au7 115.59(2) 5_666 . ?
Au3 Au1 Au7 67.06(2) . . ?
Au3 Au1 Au7 112.94(2) 5_666 . ?
Au4 Au1 Au7 61.12(2) . . ?
Au4 Au1 Au7 118.88(2) 5_666 . ?
Au2A Au1 Au7 62.72(2) . . ?
Au2A Au1 Au7 117.28(2) 5_666 . ?
Au7 Au1 Au7 180.00(3) 5_666 . ?
Au6A Au1 Au5 119.32(2) . . ?
Au6A Au1 Au5 60.68(2) 5_666 . ?
Au3 Au1 Au5 62.90(2) . . ?
Au3 Au1 Au5 117.10(2) 5_666 . ?
Au4 Au1 Au5 64.64(2) . . ?
Au4 Au1 Au5 115.36(2) 5_666 . ?
Au2A Au1 Au5 115.56(2) . . ?
Au2A Au1 Au5 64.44(2) 5_666 . ?
Au7 Au1 Au5 62.11(2) 5_666 . ?
Au7 Au1 Au5 117.89(2) . . ?
Au6A Au1 Au5 60.68(2) . 5_666 ?
Au6A Au1 Au5 119.32(2) 5_666 5_666 ?
Au3 Au1 Au5 117.10(2) . 5_666 ?
Au3 Au1 Au5 62.90(2) 5_666 5_666 ?
Au4 Au1 Au5 115.36(2) . 5_666 ?
Au4 Au1 Au5 64.64(2) 5_666 5_666 ?
Au2A Au1 Au5 64.44(2) . 5_666 ?
Au2A Au1 Au5 115.56(2) 5_666 5_666 ?
Au7 Au1 Au5 117.89(2) 5_666 5_666 ?
Au7 Au1 Au5 62.11(2) . 5_666 ?
Au5 Au1 Au5 180.000(19) . 5_666 ?
S8 Au2A Au1 150.41(14) . . ?
S8 Au2A Au3 145.88(14) . 5_666 ?
Au1 Au2A Au3 59.01(2) . 5_666 ?
S8 Au2A Au7 105.48(13) . . ?
Au1 Au2A Au7 58.66(2) . . ?
Au3 Au2A Au7 108.09(3) 5_666 . ?
S8 Au2A Au6A 112.74(14) . 5_666 ?
Au1 Au2A Au6A 57.42(2) . 5_666 ?
Au3 Au2A Au6A 62.51(3) 5_666 5_666 ?
Au7 Au2A Au6A 106.96(3) . 5_666 ?
S8 Au2A Au4 92.71(14) . . ?
Au1 Au2A Au4 57.81(2) . . ?
Au3 Au2A Au4 110.12(3) 5_666 . ?
Au7 Au2A Au4 57.86(3) . . ?
Au6A Au2A Au4 60.50(3) 5_666 . ?
S8 Au2A Au5 138.78(14) . 5_666 ?
Au1 Au2A Au5 58.08(2) . 5_666 ?
Au3 Au2A Au5 60.08(3) 5_666 5_666 ?
Au7 Au2A Au5 58.73(3) . 5_666 ?
Au6A Au2A Au5 108.40(3) 5_666 5_666 ?
Au4 Au2A Au5 105.43(3) . 5_666 ?
S8 Au2A Au10 83.87(13) . 5_666 ?
Au1 Au2A Au10 109.43(3) . 5_666 ?
Au3 Au2A Au10 63.87(3) 5_666 5_666 ?
Au7 Au2A Au10 167.78(3) . 5_666 ?
Au6A Au2A Au10 61.53(3) 5_666 5_666 ?
Au4 Au2A Au10 114.77(3) . 5_666 ?
Au5 Au2A Au10 118.98(3) 5_666 5_666 ?
S8 Au2A Au9 97.61(14) . 5_666 ?
Au1 Au2A Au9 111.52(3) . 5_666 ?
Au3 Au2A Au9 63.23(3) 5_666 5_666 ?
Au7 Au2A Au9 113.75(3) . 5_666 ?
Au6A Au2A Au9 119.35(3) 5_666 5_666 ?
Au4 Au2A Au9 168.38(4) . 5_666 ?
Au5 Au2A Au9 63.15(3) 5_666 5_666 ?
Au10 Au2A Au9 71.85(3) 5_666 5_666 ?
S8 Au2A Au11 45.74(13) . . ?
Au1 Au2A Au11 109.15(3) . . ?
Au3 Au2A Au11 168.06(4) 5_666 . ?
Au7 Au2A Au11 61.25(3) . . ?
Au6A Au2A Au11 113.73(3) 5_666 . ?
Au4 Au2A Au11 60.40(3) . . ?
Au5 Au2A Au11 113.61(3) 5_666 . ?
Au10 Au2A Au11 125.58(3) 5_666 . ?
Au9 Au2A Au11 124.64(3) 5_666 . ?
S1 Au6A Au1 158.26(13) . . ?
S1 Au6A Au5 140.73(13) . 5_666 ?
Au1 Au6A Au5 60.67(2) . 5_666 ?
S1 Au6A Au2A 101.36(13) . 5_666 ?
Au1 Au6A Au2A 58.71(2) . 5_666 ?
Au5 Au6A Au2A 111.20(3) 5_666 5_666 ?
S1 Au6A Au7 129.24(13) . . ?
Au1 Au6A Au7 58.45(2) . . ?
Au5 Au6A Au7 60.11(3) 5_666 . ?
Au2A Au6A Au7 108.16(3) 5_666 . ?
S1 Au6A Au4 122.21(13) . 5_666 ?
Au1 Au6A Au4 58.02(2) . 5_666 ?
Au5 Au6A Au4 62.27(3) 5_666 5_666 ?
Au2A Au6A Au4 60.02(3) 5_666 5_666 ?
Au7 Au6A Au4 108.29(3) . 5_666 ?
S1 Au6A Au3 105.75(12) . . ?
Au1 Au6A Au3 57.35(2) . . ?
Au5 Au6A Au3 110.18(3) 5_666 . ?
Au2A Au6A Au3 56.74(3) 5_666 . ?
Au7 Au6A Au3 62.19(3) . . ?
Au4 Au6A Au3 105.18(3) 5_666 . ?
S1 Au6A Au3C 84.71(13) . . ?
Au1 Au6A Au3C 114.48(3) . . ?
Au5 Au6A Au3C 65.22(3) 5_666 . ?
Au2A Au6A Au3C 172.27(4) 5_666 . ?
Au7 Au6A Au3C 64.12(3) . . ?
Au4 Au6A Au3C 120.74(3) 5_666 . ?
Au3 Au6A Au3C 117.20(3) . . ?
S1 Au6A Au10 48.13(12) . . ?
Au1 Au6A Au10 110.47(3) . . ?
Au5 Au6A Au10 171.13(4) 5_666 . ?
Au2A Au6A Au10 61.51(3) 5_666 . ?
Au7 Au6A Au10 115.95(3) . . ?
Au4 Au6A Au10 114.34(3) 5_666 . ?
Au3 Au6A Au10 62.01(3) . . ?
Au3C Au6A Au10 121.31(3) . . ?
S1 Au6A Au13 85.03(12) . 5_666 ?
Au1 Au6A Au13 110.18(3) . 5_666 ?
Au5 Au6A Au13 62.21(3) 5_666 5_666 ?
Au2A Au6A Au13 114.19(3) 5_666 5_666 ?
Au7 Au6A Au13 117.05(3) . 5_666 ?
Au4 Au6A Au13 61.87(3) 5_666 5_666 ?
Au3 Au6A Au13 166.70(4) . 5_666 ?
Au3C Au6A Au13 70.81(3) . 5_666 ?
Au10 Au6A Au13 124.48(3) . 5_666 ?
S6 Au3C S3 171.9(2) 5_666 . ?
S6 Au3C Au6A 84.79(14) 5_666 . ?
S3 Au3C Au6A 100.17(13) . . ?
S6 Au3C Au5 91.19(14) 5_666 5_666 ?
S3 Au3C Au5 96.93(14) . 5_666 ?
Au6A Au3C Au5 53.94(2) . 5_666 ?
S6 Au3C Au7 138.11(14) 5_666 . ?
S3 Au3C Au7 49.06(13) . . ?
Au6A Au3C Au7 56.71(2) . . ?
Au5 Au3C Au7 54.27(2) 5_666 . ?
Au10 Au2B Au6B 85.9(18) 5_666 5_666 ?
Au10 Au2B S8 103.2(17) 5_666 . ?
Au6B Au2B S8 101.2(17) 5_666 . ?
Au10 Au2B Au3 81.7(14) 5_666 5_666 ?
S8 Au2B Au3 160.0(19) . 5_666 ?
Au10 Au2B Au9 84.3(12) 5_666 5_666 ?
S8 Au2B Au9 95.2(12) . 5_666 ?
Au3 Au2B Au9 65.7(9) 5_666 5_666 ?
Au10 Au2B Au1 128.1(16) 5_666 . ?
Au6B Au2B Au1 71.9(13) 5_666 . ?
S8 Au2B Au1 126.4(17) . . ?
Au3 Au2B Au1 57.3(8) 5_666 . ?
Au9 Au2B Au1 103.2(13) 5_666 . ?
Au10 Au2B Au4 134.6(17) 5_666 . ?
Au6B Au2B Au4 49.1(11) 5_666 . ?
S8 Au2B Au4 83.2(11) . . ?
Au3 Au2B Au4 107.3(13) 5_666 . ?
Au9 Au2B Au4 140.6(17) 5_666 . ?
Au1 Au2B Au4 51.4(7) . . ?
S1 Au6B Au13 107.7(14) . 5_666 ?
S1 Au6B Au2B 89.1(17) . 5_666 ?
Au13 Au6B Au2B 158(2) 5_666 5_666 ?
S1 Au6B Au4 166(2) . 5_666 ?
Au13 Au6B Au4 78.7(11) 5_666 5_666 ?
S1 Au6B Au3D 87.6(16) . . ?
Au13 Au6B Au3D 71.6(13) 5_666 . ?
Au2B Au6B Au3D 125(2) 5_666 . ?
Au4 Au6B Au3D 106.5(16) 5_666 . ?
S1 Au6B Au5 131.3(17) . 5_666 ?
Au13 Au6B Au5 65.8(8) 5_666 5_666 ?
Au4 Au6B Au5 62.7(8) 5_666 5_666 ?
S1 Au6B Au10 46.2(7) . . ?
Au13 Au6B Au10 152.4(14) 5_666 . ?
Au2B Au6B Au10 43.0(12) 5_666 . ?
Au4 Au6B Au10 124.7(13) 5_666 . ?
Au3D Au6B Au10 109.8(15) . . ?
Au5 Au6B Au10 135.0(14) 5_666 . ?
S1 Au6B Au1 129.8(16) . . ?
Au13 Au6B Au1 112.7(12) 5_666 . ?
Au2B Au6B Au1 62.5(13) 5_666 . ?
Au4 Au6B Au1 54.6(7) 5_666 . ?
Au3D Au6B Au1 78.4(13) . . ?
Au5 Au6B Au1 51.3(6) 5_666 . ?
Au10 Au6B Au1 94.1(10) . . ?
Au5 Au3D S6 111.6(17) 5_666 5_666 ?
Au5 Au3D Au7 73.0(12) 5_666 . ?
S6 Au3D Au7 173.2(19) 5_666 . ?
Au5 Au3D S3 115.1(16) 5_666 . ?
S6 Au3D S3 124.7(17) 5_666 . ?
Au7 Au3D S3 54.6(8) . . ?
Au5 Au3D Au6B 77.4(15) 5_666 . ?
S6 Au3D Au6B 80.1(14) 5_666 . ?
Au7 Au3D Au6B 96.5(16) . . ?
S3 Au3D Au6B 137.3(18) . . ?
Au5 Au3D Au13 69.7(11) 5_666 5_666 ?
S6 Au3D Au13 47.3(7) 5_666 5_666 ?
Au7 Au3D Au13 133.9(16) . 5_666 ?
S3 Au3D Au13 171.1(17) . 5_666 ?
S2 Au3 Au2B 127.3(10) . 5_666 ?
S2 Au3 Au1 156.85(12) . . ?
Au2B Au3 Au1 71.6(10) 5_666 . ?
S2 Au3 Au2A 141.75(13) . 5_666 ?
Au1 Au3 Au2A 60.16(2) . 5_666 ?
S2 Au3 Au4 104.47(13) . . ?
Au2B Au3 Au4 128.2(10) 5_666 . ?
Au1 Au3 Au4 58.85(2) . . ?
Au2A Au3 Au4 111.91(3) 5_666 . ?
S2 Au3 Au5 130.21(14) . . ?
Au2B Au3 Au5 81.1(11) 5_666 . ?
Au1 Au3 Au5 59.41(2) . . ?
Au2A Au3 Au5 62.97(3) 5_666 . ?
Au4 Au3 Au5 62.04(3) . . ?
S2 Au3 Au6A 120.47(14) . . ?
Au1 Au3 Au6A 57.15(2) . . ?
Au2A Au3 Au6A 60.75(3) 5_666 . ?
Au4 Au3 Au6A 105.33(3) . . ?
Au5 Au3 Au6A 109.25(3) . . ?
S2 Au3 Au7 101.04(13) . . ?
Au2B Au3 Au7 108.3(9) 5_666 . ?
Au1 Au3 Au7 57.00(2) . . ?
Au2A Au3 Au7 108.38(3) 5_666 . ?
Au4 Au3 Au7 56.68(2) . . ?
Au5 Au3 Au7 106.92(3) . . ?
Au6A Au3 Au7 58.48(2) . . ?
S2 Au3 Au9 89.59(13) . . ?
Au2B Au3 Au9 65.7(9) 5_666 . ?
Au1 Au3 Au9 112.21(3) . . ?
Au2A Au3 Au9 62.94(3) 5_666 . ?
Au4 Au3 Au9 118.96(3) . . ?
Au5 Au3 Au9 63.93(3) . . ?
Au6A Au3 Au9 117.55(3) . . ?
Au7 Au3 Au9 169.20(4) . . ?
S2 Au3 Au8 47.77(12) . . ?
Au2B Au3 Au8 156.8(11) 5_666 . ?
Au1 Au3 Au8 109.33(3) . . ?
Au2A Au3 Au8 166.99(3) 5_666 . ?
Au4 Au3 Au8 63.60(3) . . ?
Au5 Au3 Au8 120.00(3) . . ?
Au6A Au3 Au8 107.68(3) . . ?
Au7 Au3 Au8 58.70(2) . . ?
Au9 Au3 Au8 130.07(3) . . ?
S2 Au3 Au10 84.76(13) . . ?
Au2B Au3 Au10 44.2(11) 5_666 . ?
Au1 Au3 Au10 108.99(3) . . ?
Au2A Au3 Au10 62.18(3) 5_666 . ?
Au4 Au3 Au10 165.79(3) . . ?
Au5 Au3 Au10 120.06(3) . . ?
Au6A Au3 Au10 60.47(2) . . ?
Au7 Au3 Au10 111.46(3) . . ?
Au9 Au3 Au10 71.13(3) . . ?
Au8 Au3 Au10 118.98(3) . . ?
S9 Au4 Au6B 88.5(9) . 5_666 ?
S9 Au4 Au1 154.82(13) . . ?
Au6B Au4 Au1 78.1(9) 5_666 . ?
S9 Au4 Au7 143.74(14) . . ?
Au6B Au4 Au7 122.1(9) 5_666 . ?
Au1 Au4 Au7 59.69(2) . . ?
S9 Au4 Au3 116.34(14) . . ?
Au6B Au4 Au3 124.2(10) 5_666 . ?
Au1 Au4 Au3 58.19(2) . . ?
Au7 Au4 Au3 64.78(3) . . ?
S9 Au4 Au2A 133.59(14) . . ?
Au1 Au4 Au2A 58.25(2) . . ?
Au7 Au4 Au2A 60.31(3) . . ?
Au3 Au4 Au2A 110.06(3) . . ?
S9 Au4 Au6A 106.36(14) . 5_666 ?
Au1 Au4 Au6A 57.19(2) . 5_666 ?
Au7 Au4 Au6A 108.09(3) . 5_666 ?
Au3 Au4 Au6A 104.69(3) . 5_666 ?
Au2A Au4 Au6A 59.47(3) . 5_666 ?
S9 Au4 Au5 97.22(13) . . ?
Au6B Au4 Au5 69.1(9) 5_666 . ?
Au1 Au4 Au5 58.19(2) . . ?
Au7 Au4 Au5 111.06(3) . . ?
Au3 Au4 Au5 59.21(3) . . ?
Au2A Au4 Au5 105.92(3) . . ?
Au6A Au4 Au5 56.36(2) 5_666 . ?
S9 Au4 Au11 91.78(13) . . ?
Au6B Au4 Au11 105.7(9) 5_666 . ?
Au1 Au4 Au11 112.20(3) . . ?
Au7 Au4 Au11 63.19(3) . . ?
Au3 Au4 Au11 121.27(3) . . ?
Au2A Au4 Au11 63.59(3) . . ?
Au6A Au4 Au11 115.61(3) 5_666 . ?
Au5 Au4 Au11 169.39(4) . . ?
S9 Au4 Au13 46.99(14) . . ?
Au6B Au4 Au13 50.1(8) 5_666 . ?
Au1 Au4 Au13 109.67(3) . . ?
Au7 Au4 Au13 169.25(4) . . ?
Au3 Au4 Au13 112.03(3) . . ?
Au2A Au4 Au13 113.90(3) . . ?
Au6A Au4 Au13 62.08(3) 5_666 . ?
Au5 Au4 Au13 60.53(2) . . ?
Au11 Au4 Au13 123.85(3) . . ?
S9 Au4 Au8 87.45(14) . . ?
Au6B Au4 Au8 174.0(10) 5_666 . ?
Au1 Au4 Au8 107.34(3) . . ?
Au7 Au4 Au8 60.33(3) . . ?
Au3 Au4 Au8 61.71(3) . . ?
Au2A Au4 Au8 115.93(3) . . ?
Au6A Au4 Au8 164.42(3) 5_666 . ?
Au5 Au4 Au8 115.78(3) . . ?
Au11 Au4 Au8 70.09(3) . . ?
Au13 Au4 Au8 128.31(3) . . ?
S9 Au4 Au2B 123.8(8) . . ?
Au6B Au4 Au2B 49.0(12) 5_666 . ?
Au1 Au4 Au2B 61.1(7) . . ?
Au7 Au4 Au2B 75.4(8) . . ?
Au3 Au4 Au2B 118.0(8) . . ?
Au5 Au4 Au2B 98.1(7) . . ?
Au11 Au4 Au2B 72.1(7) . . ?
Au13 Au4 Au2B 98.5(8) . . ?
Au8 Au4 Au2B 131.0(8) . . ?
Au3D Au5 S4 97.2(11) 5_666 . ?
Au3D Au5 Au1 99.8(11) 5_666 . ?
S4 Au5 Au1 151.86(14) . . ?
S4 Au5 Au6A 145.82(14) . 5_666 ?
Au1 Au5 Au6A 58.65(2) . 5_666 ?
S4 Au5 Au7 113.52(14) . 5_666 ?
Au1 Au5 Au7 58.65(2) . 5_666 ?
Au6A Au5 Au7 62.44(3) 5_666 5_666 ?
Au3D Au5 Au3 157.0(11) 5_666 . ?
S4 Au5 Au3 105.26(13) . . ?
Au1 Au5 Au3 57.69(2) . . ?
Au6A Au5 Au3 108.37(3) 5_666 . ?
Au7 Au5 Au3 105.96(3) 5_666 . ?
S4 Au5 Au2A 94.74(14) . 5_666 ?
Au1 Au5 Au2A 57.48(2) . 5_666 ?
Au6A Au5 Au2A 108.49(3) 5_666 5_666 ?
Au7 Au5 Au2A 59.24(3) 5_666 5_666 ?
Au3 Au5 Au2A 56.96(3) . 5_666 ?
Au3D Au5 Au4 107.0(11) 5_666 . ?
S4 Au5 Au4 136.99(14) . . ?
Au1 Au5 Au4 57.17(2) . . ?
Au6A Au5 Au4 61.38(3) 5_666 . ?
Au7 Au5 Au4 109.38(3) 5_666 . ?
Au3 Au5 Au4 58.75(3) . . ?
Au2A Au5 Au4 104.54(3) 5_666 . ?
Au3D Au5 Au13 67.9(11) 5_666 . ?
S4 Au5 Au13 96.77(14) . . ?
Au1 Au5 Au13 110.35(3) . . ?
Au6A Au5 Au13 64.39(3) 5_666 . ?
Au7 Au5 Au13 121.09(3) 5_666 . ?
Au3 Au5 Au13 113.20(3) . . ?
Au2A Au5 Au13 166.71(3) 5_666 . ?
Au4 Au5 Au13 62.34(3) . . ?
S4 Au5 Au6B 140.2(7) . 5_666 ?
Au1 Au5 Au6B 67.9(7) . 5_666 ?
Au6A Au5 Au6B 20.5(7) 5_666 5_666 ?
Au7 Au5 Au6B 82.9(7) 5_666 5_666 ?
Au3 Au5 Au6B 104.2(7) . 5_666 ?
Au2A Au5 Au6B 123.9(7) 5_666 5_666 ?
Au4 Au5 Au6B 48.2(7) . 5_666 ?
Au13 Au5 Au6B 46.5(7) . 5_666 ?
S4 Au5 Au3C 86.47(13) . 5_666 ?
Au1 Au5 Au3C 109.29(3) . 5_666 ?
Au6A Au5 Au3C 60.84(3) 5_666 5_666 ?
Au7 Au5 Au3C 63.30(3) 5_666 5_666 ?
Au3 Au5 Au3C 166.98(3) . 5_666 ?
Au2A Au5 Au3C 117.41(3) 5_666 5_666 ?
Au4 Au5 Au3C 116.11(3) . 5_666 ?
Au13 Au5 Au3C 70.04(3) . 5_666 ?
Au3D Au5 Au9 138.6(11) 5_666 . ?
S4 Au5 Au9 46.25(13) . . ?
Au1 Au5 Au9 108.52(3) . . ?
Au6A Au5 Au9 167.16(4) 5_666 . ?
Au7 Au5 Au9 111.63(3) 5_666 . ?
Au3 Au5 Au9 61.12(3) . . ?
Au2A Au5 Au9 60.17(2) 5_666 . ?
Au4 Au5 Au9 113.61(3) . . ?
Au13 Au5 Au9 125.27(3) . . ?
Au6B Au5 Au9 161.1(7) 5_666 . ?
Au3C Au5 Au9 128.34(3) 5_666 . ?
S3 Au7 Au3D 63.9(10) . . ?
S3 Au7 Au1 155.36(14) . . ?
Au3D Au7 Au1 91.7(10) . . ?
S3 Au7 Au4 144.68(14) . . ?
Au3D Au7 Au4 150.6(10) . . ?
Au1 Au7 Au4 59.19(2) . . ?
S3 Au7 Au5 102.01(13) . 5_666 ?
Au1 Au7 Au5 59.24(2) . 5_666 ?
Au4 Au7 Au5 111.21(3) . 5_666 ?
S3 Au7 Au2A 129.88(13) . . ?
Au1 Au7 Au2A 58.62(2) . . ?
Au4 Au7 Au2A 61.83(3) . . ?
Au5 Au7 Au2A 62.02(3) 5_666 . ?
S3 Au7 Au6A 100.08(14) . . ?
Au1 Au7 Au6A 57.14(2) . . ?
Au4 Au7 Au6A 107.56(3) . . ?
Au5 Au7 Au6A 57.45(3) 5_666 . ?
Au2A Au7 Au6A 106.78(3) . . ?
S3 Au7 Au8 84.63(13) . . ?
Au3D Au7 Au8 129.7(9) . . ?
Au1 Au7 Au8 110.93(3) . . ?
Au4 Au7 Au8 65.41(3) . . ?
Au5 Au7 Au8 167.05(4) 5_666 . ?
Au2A Au7 Au8 121.89(3) . . ?
Au6A Au7 Au8 110.73(3) . . ?
S3 Au7 Au3 123.61(13) . . ?
Au3D Au7 Au3 103.4(9) . . ?
Au1 Au7 Au3 55.94(2) . . ?
Au4 Au7 Au3 58.54(3) . . ?
Au5 Au7 Au3 105.75(3) 5_666 . ?
Au2A Au7 Au3 106.49(3) . . ?
Au6A Au7 Au3 59.32(2) . . ?
Au8 Au7 Au3 61.54(3) . . ?
S3 Au7 Au11 91.47(14) . . ?
Au3D Au7 Au11 141.4(9) . . ?
Au1 Au7 Au11 111.21(3) . . ?
Au4 Au7 Au11 62.48(3) . . ?
Au5 Au7 Au11 118.73(3) 5_666 . ?
Au2A Au7 Au11 63.81(3) . . ?
Au6A Au7 Au11 168.35(4) . . ?
Au8 Au7 Au11 71.68(3) . . ?
Au3 Au7 Au11 115.17(3) . . ?
S3 Au7 Au3C 46.43(13) . . ?
Au1 Au7 Au3C 109.06(3) . . ?
Au4 Au7 Au3C 166.72(4) . . ?
Au5 Au7 Au3C 62.43(3) 5_666 . ?
Au2A Au7 Au3C 119.13(3) . . ?
Au6A Au7 Au3C 59.17(3) . . ?
Au8 Au7 Au3C 117.90(3) . . ?
Au3 Au7 Au3C 110.58(3) . . ?
Au11 Au7 Au3C 130.62(3) . . ?
S5 Au8 S2 170.04(19) . . ?
S5 Au8 Au7 83.91(13) . . ?
S2 Au8 Au7 103.98(13) . . ?
S5 Au8 Au3 139.78(14) . . ?
S2 Au8 Au3 49.97(12) . . ?
Au7 Au8 Au3 59.77(2) . . ?
S5 Au8 Au4 91.18(14) . . ?
S2 Au8 Au4 98.36(13) . . ?
Au7 Au8 Au4 54.25(2) . . ?
Au3 Au8 Au4 54.69(2) . . ?
S7 Au9 S4 175.69(18) . . ?
S7 Au9 Au2A 90.26(13) . 5_666 ?
S4 Au9 Au2A 93.55(13) . 5_666 ?
S7 Au9 Au3 82.47(13) . . ?
S4 Au9 Au3 101.42(13) . . ?
Au2A Au9 Au3 53.83(2) 5_666 . ?
S7 Au9 Au2B 74.2(9) . 5_666 ?
S4 Au9 Au2B 109.8(9) . 5_666 ?
Au2A Au9 Au2B 16.7(9) 5_666 5_666 ?
Au3 Au9 Au2B 48.5(7) . 5_666 ?
S7 Au9 Au5 135.76(13) . . ?
S4 Au9 Au5 48.48(12) . . ?
Au2A Au9 Au5 56.68(2) 5_666 . ?
Au3 Au9 Au5 54.95(2) . . ?
Au2B Au9 Au5 68.8(9) 5_666 . ?
Au2B Au10 S7 95.4(11) 5_666 . ?
Au2B Au10 S1 95.1(11) 5_666 . ?
S7 Au10 S1 169.43(19) . . ?
S7 Au10 Au2A 91.03(14) . 5_666 ?
S1 Au10 Au2A 99.54(13) . 5_666 ?
S7 Au10 Au6A 138.02(14) . . ?
S1 Au10 Au6A 50.72(12) . . ?
Au2A Au10 Au6A 56.96(2) 5_666 . ?
Au2B Au10 Au3 54.1(10) 5_666 . ?
S7 Au10 Au3 82.28(14) . . ?
S1 Au10 Au3 103.92(12) . . ?
Au2A Au10 Au3 53.95(2) 5_666 . ?
Au6A Au10 Au3 57.52(2) . . ?
Au2B Au10 Au6B 51.0(12) 5_666 . ?
S7 Au10 Au6B 146.2(7) . . ?
S1 Au10 Au6B 44.3(7) . . ?
Au3 Au10 Au6B 74.5(7) . . ?
S8 Au11 S5 174.76(19) . . ?
S8 Au11 Au4 91.40(14) . . ?
S5 Au11 Au4 93.42(13) . . ?
S8 Au11 Au7 102.28(14) . . ?
S5 Au11 Au7 82.24(13) . . ?
Au4 Au11 Au7 54.32(2) . . ?
S8 Au11 Au2A 48.79(13) . . ?
S5 Au11 Au2A 136.20(13) . . ?
Au4 Au11 Au2A 56.01(2) . . ?
Au7 Au11 Au2A 54.94(2) . . ?
S6 Au13 S9 171.35(19) . . ?
S6 Au13 Au6B 91.3(9) . 5_666 ?
S9 Au13 Au6B 91.0(9) . 5_666 ?
S6 Au13 Au3D 54.2(8) . 5_666 ?
S9 Au13 Au3D 133.5(8) . 5_666 ?
S6 Au13 Au5 92.80(14) . . ?
S9 Au13 Au5 95.79(14) . . ?
Au6B Au13 Au5 67.7(9) 5_666 . ?
Au3D Au13 Au5 42.5(8) 5_666 . ?
S6 Au13 Au4 137.29(14) . . ?
S9 Au13 Au4 48.83(14) . . ?
Au6B Au13 Au4 51.2(8) 5_666 . ?
Au3D Au13 Au4 85.5(8) 5_666 . ?
Au5 Au13 Au4 57.13(2) . . ?
S6 Au13 Au6A 82.08(14) . 5_666 ?
S9 Au13 Au6A 102.30(14) . 5_666 ?
Au5 Au13 Au6A 53.40(2) . 5_666 ?
Au4 Au13 Au6A 56.04(2) . 5_666 ?
C24 S1 Au6B 131.2(13) . . ?
C24 S1 Au10 103.3(8) . . ?
Au6B S1 Au10 89.5(10) . . ?
C24 S1 Au6A 107.9(8) . . ?
Au10 S1 Au6A 81.16(16) . . ?
C47 S2 Au8 104.1(8) . . ?
C47 S2 Au3 114.1(8) . . ?
Au8 S2 Au3 82.26(16) . . ?
C13 S3 Au3C 105.0(9) . . ?
C13 S3 Au7 113.5(8) . . ?
Au3C S3 Au7 84.51(18) . . ?
C13 S3 Au3D 111.0(13) . . ?
Au7 S3 Au3D 61.5(9) . . ?
C40 S4 Au9 109.6(8) . . ?
C40 S4 Au5 112.5(8) . . ?
Au9 S4 Au5 85.27(17) . . ?
C1 S5 Au11 107.7(8) . . ?
C1 S5 Au8 108.0(7) . . ?
Au11 S5 Au8 102.1(2) . . ?
C41 S6 Au13 107.3(7) . . ?
C41 S6 Au3C 108.9(7) . 5_666 ?
Au13 S6 Au3C 102.8(2) . 5_666 ?
C41 S6 Au3D 120.1(12) . 5_666 ?
Au13 S6 Au3D 78.5(10) . 5_666 ?
Au3C S6 Au3D 24.6(10) 5_666 5_666 ?
C30 S7 Au10 107.9(7) . . ?
C30 S7 Au9 109.1(7) . . ?
Au10 S7 Au9 104.0(2) . . ?
C19 S8 Au11 107.4(7) . . ?
C19 S8 Au2A 113.0(8) . . ?
Au11 S8 Au2A 85.47(17) . . ?
C19 S8 Au2B 117.3(12) . . ?
Au11 S8 Au2B 102.9(11) . . ?
C7 S9 Au13 103.1(7) . . ?
C7 S9 Au4 108.9(8) . . ?
Au13 S9 Au4 84.17(18) . . ?
C2 C1 C6 113(2) . . ?
C2 C1 S5 120.3(18) . . ?
C6 C1 S5 126.4(17) . . ?
C3 C2 C1 126(3) . . ?
C2 C3 C4 116(2) . . ?
C5 C4 F6 116(2) . . ?
C5 C4 C3 124(2) . . ?
F6 C4 C3 119(2) . . ?
C4 C5 C6 115(2) . . ?
C5 C6 C1 124(2) . . ?
C8 C7 C12 119(2) . . ?
C8 C7 S9 125.3(18) . . ?
C12 C7 S9 116(2) . . ?
C7 C8 C9 126(3) . . ?
C10 C9 C8 112(3) . . ?
C9 C10 F5 115(3) . . ?
C9 C10 C11 128(3) . . ?
F5 C10 C11 117(3) . . ?
C10 C11 C12 115(3) . . ?
C7 C12 C11 120(3) . . ?
C14 C13 C18 120(2) . . ?
C14 C13 S3 122(2) . . ?
C18 C13 S3 117.8(19) . . ?
C15 C14 C13 120(2) . . ?
C14 C15 C16 121(2) . . ?
F7 C16 C17 117(2) . . ?
F7 C16 C15 123(2) . . ?
C17 C16 C15 120(2) . . ?
C16 C17 C18 119(3) . . ?
C13 C18 C17 120(2) . . ?
C21 C19 C20 121(2) . . ?
C21 C19 S8 118.1(17) . . ?
C20 C19 S8 120.6(18) . . ?
C54 C20 C19 119(2) . . ?
C19 C21 C22 119(2) . . ?
C23 C22 C21 119(2) . . ?
F8 C23 C22 116(2) . . ?
F8 C23 C54 121(3) . . ?
C22 C23 C54 123(2) . . ?
C29 C24 C25 117(2) . . ?
C29 C24 S1 119(2) . . ?
C25 C24 S1 124.0(19) . . ?
C26 C25 C24 117(3) . . ?
C27 C26 C25 122(3) . . ?
C28 C27 C26 123(3) . . ?
C28 C27 F9 120(3) . . ?
C26 C27 F9 117(3) . . ?
C27 C28 C29 121(3) . . ?
C28 C29 C24 121(3) . . ?
C34 C30 C31 116.2(18) . . ?
C34 C30 S7 123.7(16) . . ?
C31 C30 S7 119.7(15) . . ?
C32 C31 C30 122(2) . . ?
C31 C32 C33 119(2) . . ?
C32 C33 C53 121(2) . . ?
C32 C33 F1 121(2) . . ?
C53 C33 F1 118(3) . . ?
C53 C34 C30 121(2) . . ?
C36 C35 C40 121(2) . . ?
C35 C36 C37 118(2) . . ?
C36 C37 C38 125(3) . . ?
C36 C37 F3 119(3) . . ?
C38 C37 F3 117(2) . . ?
C39 C38 C37 117(2) . . ?
C38 C39 C40 122(2) . . ?
C39 C40 C35 117(2) . . ?
C39 C40 S4 121(2) . . ?
C35 C40 S4 121.2(17) . . ?
C42 C41 C46 114(2) . . ?
C42 C41 S6 124.0(17) . . ?
C46 C41 S6 121.4(16) . . ?
C43 C42 C41 125(2) . . ?
C42 C43 C44 116(2) . . ?
C45 C44 F2 116(2) . . ?
C45 C44 C43 124(2) . . ?
F2 C44 C43 119(2) . . ?
C44 C45 C46 120(3) . . ?
C45 C46 C41 120(2) . . ?
C48 C47 C52 119(2) . . ?
C48 C47 S2 122.5(18) . . ?
C52 C47 S2 118.1(19) . . ?
C49 C48 C47 122(2) . . ?
C48 C49 C50 115(2) . . ?
C51 C50 C49 127(3) . . ?
C51 C50 F4 117(2) . . ?
C49 C50 F4 117(3) . . ?
C50 C51 C52 118(2) . . ?
C51 C52 C47 119(2) . . ?
C34 C53 C33 120(3) . . ?
C23 C54 C20 118(2) . . ?

loop_
_geom_bond_atom_site_label_1
_geom_bond_atom_site_label_2
_geom_bond_distance
_geom_bond_site_symmetry_2
_geom_bond_publ_flag
Au1 Au6A 2.7534(8) . ?
Au1 Au6A 2.7534(8) 5_666 ?
Au1 Au3 2.7596(7) . ?
Au1 Au3 2.7596(7) 5_666 ?
Au1 Au4 2.7790(8) . ?
Au1 Au4 2.7790(8) 5_666 ?
Au1 Au2A 2.7923(7) . ?
Au1 Au2A 2.7923(7) 5_666 ?
Au1 Au7 2.7934(8) 5_666 ?
Au1 Au7 2.7934(8) . ?
Au1 Au5 2.8106(7) . ?
Au1 Au5 2.8107(7) 5_666 ?
Au2A S8 2.405(5) . ?
Au2A Au3 2.8113(11) 5_666 ?
Au2A Au7 2.9068(12) . ?
Au2A Au6A 2.9334(11) 5_666 ?
Au2A Au4 2.9498(11) . ?
Au2A Au5 2.9873(11) 5_666 ?
Au2A Au10 3.0754(12) 5_666 ?
Au2A Au9 3.1011(11) 5_666 ?
Au2A Au11 3.1864(11) . ?
Au6A S1 2.410(5) . ?
Au6A Au5 2.8110(10) 5_666 ?
Au6A Au7 2.9563(11) . ?
Au6A Au4 2.9639(11) 5_666 ?
Au6A Au3 2.9825(11) . ?
Au6A Au3C 3.0368(11) . ?
Au6A Au10 3.0762(11) . ?
Au6A Au13 3.1576(11) 5_666 ?
Au3C S6 2.298(6) 5_666 ?
Au3C S3 2.316(6) . ?
Au3C Au5 3.1574(11) 5_666 ?
Au3C Au7 3.1819(11) . ?
Au2B Au10 2.20(5) 5_666 ?
Au2B Au6B 2.50(5) 5_666 ?
Au2B S8 2.51(4) . ?
Au2B Au3 2.55(4) 5_666 ?
Au2B Au9 3.11(4) 5_666 ?
Au2B Au4 3.29(4) . ?
Au6B S1 2.24(4) . ?
Au6B Au13 2.46(4) 5_666 ?
Au6B Au4 2.51(4) 5_666 ?
Au6B Au3D 2.75(6) . ?
Au6B Au5 3.14(4) 5_666 ?
Au6B Au10 3.21(4) . ?
Au3D Au5 2.23(4) 5_666 ?
Au3D S6 2.53(4) 5_666 ?
Au3D Au7 2.60(4) . ?
Au3D S3 2.66(4) . ?
Au3D Au13 3.06(4) 5_666 ?
Au3 S2 2.412(5) . ?
Au3 Au4 2.8924(11) . ?
Au3 Au5 2.9065(11) . ?
Au3 Au7 3.0674(11) . ?
Au3 Au9 3.1089(11) . ?
Au3 Au8 3.1211(11) . ?
Au3 Au10 3.1220(11) . ?
Au4 S9 2.385(5) . ?
Au4 Au7 2.8334(11) . ?
Au4 Au5 2.9886(11) . ?
Au4 Au11 3.0933(11) . ?
Au4 Au13 3.1515(11) . ?
Au4 Au8 3.1746(11) . ?
Au5 S4 2.396(5) . ?
Au5 Au7 2.8910(11) 5_666 ?
Au5 Au13 3.0976(11) . ?
Au5 Au9 3.1894(11) . ?
Au7 S3 2.415(5) . ?
Au7 Au8 3.0335(11) . ?
Au7 Au11 3.1132(11) . ?
Au8 S5 2.319(5) . ?
Au8 S2 2.332(5) . ?
Au9 S7 2.304(6) . ?
Au9 S4 2.312(6) . ?
Au10 S7 2.297(5) . ?
Au10 S1 2.318(5) . ?
Au11 S8 2.289(6) . ?
Au11 S5 2.311(5) . ?
Au13 S6 2.294(6) . ?
Au13 S9 2.317(6) . ?
S1 C24 1.75(2) . ?
S2 C47 1.81(2) . ?
S3 C13 1.81(2) . ?
S4 C40 1.77(3) . ?
S5 C1 1.75(2) . ?
S6 C41 1.75(2) . ?
S7 C30 1.759(18) . ?
S8 C19 1.79(2) . ?
S9 C7 1.80(2) . ?
F1 C33 1.39(3) . ?
F2 C44 1.37(3) . ?
F3 C37 1.39(3) . ?
F4 C50 1.42(3) . ?
F5 C10 1.38(3) . ?
F6 C4 1.36(3) . ?
F7 C16 1.32(3) . ?
F8 C23 1.36(3) . ?
F9 C27 1.41(3) . ?
C1 C2 1.40(3) . ?
C1 C6 1.42(3) . ?
C2 C3 1.27(4) . ?
C3 C4 1.46(4) . ?
C4 C5 1.31(4) . ?
C5 C6 1.38(3) . ?
C7 C8 1.36(3) . ?
C7 C12 1.38(4) . ?
C8 C9 1.38(4) . ?
C9 C10 1.36(5) . ?
C10 C11 1.40(5) . ?
C11 C12 1.43(4) . ?
C13 C14 1.38(3) . ?
C13 C18 1.40(3) . ?
C14 C15 1.37(3) . ?
C15 C16 1.39(4) . ?
C16 C17 1.37(4) . ?
C17 C18 1.40(4) . ?
C19 C21 1.38(3) . ?
C19 C20 1.40(3) . ?
C20 C54 1.40(3) . ?
C21 C22 1.41(3) . ?
C22 C23 1.37(4) . ?
C23 C54 1.38(4) . ?
C24 C29 1.40(3) . ?
C24 C25 1.49(4) . ?
C25 C26 1.34(4) . ?
C26 C27 1.33(4) . ?
C27 C28 1.33(5) . ?
C28 C29 1.35(4) . ?
C30 C34 1.40(3) . ?
C30 C31 1.40(3) . ?
C31 C32 1.33(3) . ?
C32 C33 1.34(4) . ?
C33 C53 1.37(4) . ?
C34 C53 1.30(3) . ?
C35 C36 1.35(3) . ?
C35 C40 1.45(4) . ?
C36 C37 1.35(4) . ?
C37 C38 1.38(4) . ?
C38 C39 1.38(3) . ?
C39 C40 1.38(3) . ?
C41 C42 1.38(3) . ?
C41 C46 1.47(4) . ?
C42 C43 1.38(3) . ?
C43 C44 1.39(4) . ?
C44 C45 1.31(4) . ?
C45 C46 1.38(3) . ?
C47 C48 1.38(3) . ?
C47 C52 1.40(3) . ?
C48 C49 1.37(3) . ?
C49 C50 1.39(4) . ?
C50 C51 1.31(4) . ?
C51 C52 1.39(4) . ?
